data_1515253
loop_
_publ_author_name
'Mack, Daniel J.'
'Njardarson, Jon T.'

_publ_section_title
;
 New mechanistic insights into the copper catalyzed ring expansion of
 vinyl aziridines: evidence in support of a copper(i) mediated pathway
;
_journal_issue 11
_journal_name_full 'Chemical Science'
_journal_page_first 3321
_journal_paper_doi 10.1039/c2sc21007j
_journal_volume 3
_journal_year 2012
_chemical_absolute_configuration ad
_chemical_formula_sum 'C23 H20 Cl N O2 S'
_chemical_formula_weight 409.91
_chemical_name_common jn203b
_space_group_crystal_system monoclinic
_space_group_IT_number 4
_space_group_name_Hall 'P 2yb'
_space_group_name_H-M_alt 'P 1 21 1'
_symmetry_space_group_name_Hall 'P 2yb'
_symmetry_space_group_name_H-M 'P 1 21 1'
_atom_sites_solution_hydrogens geom
_atom_sites_solution_primary direct
_atom_sites_solution_secondary difmap
_cell_angle_alpha 90
_cell_angle_beta 106.461(2)
_cell_angle_gamma 90
_cell_formula_units_Z 4
_cell_length_a 11.9219(4)
_cell_length_b 12.6553(4)
_cell_length_c 13.5310(4)
_cell_measurement_reflns_used 7510
_cell_measurement_temperature 100.(2)
_cell_measurement_theta_max 24.2807
_cell_measurement_theta_min 2.2479
_cell_volume 1957.82(11)
_computing_cell_refinement 'SAINT V7.68A (Bruker AXS, 2009)'
_computing_data_reduction 'SAINT V7.68A (Bruker AXS, 2009)'
_computing_structure_refinement 'SHELXL-97 (Sheldrick, 2008)'
_computing_structure_solution 'SHELXS-97 (Sheldrick, 2008)'
_diffrn_ambient_temperature 100.(2)
_diffrn_detector_area_resol_mean 8.3333
_diffrn_measured_fraction_theta_full 0.999
_diffrn_measured_fraction_theta_max 0.999
_diffrn_radiation_wavelength 0.71073
_diffrn_reflns_av_R_equivalents 0.0501
_diffrn_reflns_av_sigmaI/netI 0.0403
_diffrn_reflns_limit_h_max 13
_diffrn_reflns_limit_h_min -13
_diffrn_reflns_limit_k_max 14
_diffrn_reflns_limit_k_min -14
_diffrn_reflns_limit_l_max 15
_diffrn_reflns_limit_l_min -15
_diffrn_reflns_number 33148
_diffrn_reflns_theta_full 24.36
_diffrn_reflns_theta_max 24.36
_diffrn_reflns_theta_min 1.57
_exptl_absorpt_coefficient_mu 0.321
_exptl_absorpt_correction_T_max 1.00
_exptl_absorpt_correction_T_min 0.88
_exptl_absorpt_correction_type multi-scan
_exptl_absorpt_process_details 'SADABS V2008/1 (Bruker AXS)'
_exptl_crystal_density_diffrn 1.391
_exptl_crystal_density_method 'not measured'
_exptl_crystal_description plate
_exptl_crystal_F_000 856
_exptl_crystal_size_max 0.30
_exptl_crystal_size_mid 0.30
_exptl_crystal_size_min 0.05
_refine_diff_density_max 0.431
_refine_diff_density_min -0.316
_refine_ls_abs_structure_details 'Flack H D (1983), Acta Cryst. A39, 876-881'
_refine_ls_abs_structure_Flack 0.01(5)
_refine_ls_extinction_method none
_refine_ls_goodness_of_fit_ref 1.021
_refine_ls_hydrogen_treatment constr
_refine_ls_matrix_type full
_refine_ls_number_parameters 507
_refine_ls_number_reflns 6414
_refine_ls_number_restraints 1
_refine_ls_restrained_S_all 1.021
_refine_ls_R_factor_all 0.0426
_refine_ls_R_factor_gt 0.0343
_refine_ls_shift/su_max 0.000
_refine_ls_shift/su_mean 0.000
_refine_ls_structure_factor_coef Fsqd
_refine_ls_weighting_details 'calc w=1/[\s^2^(Fo^2^)+(0.0378P)^2^+0.8444P] where P=(Fo^2^+2Fc^2^)/3'
_refine_ls_weighting_scheme calc
_refine_ls_wR_factor_gt 0.0778
_refine_ls_wR_factor_ref 0.0819
_reflns_number_gt 5697
_reflns_number_total 6414
_reflns_threshold_expression >2sigma(I)
_cod_data_source_file c2sc21007j.txt
_cod_data_source_block Ia
_cod_database_code 1515253

loop_
_space_group_symop_operation_xyz
'x, y, z'
'-x, y+1/2, -z'

loop_
_atom_site_type_symbol
_atom_site_label
_atom_site_fract_x
_atom_site_fract_y
_atom_site_fract_z
_atom_site_U_iso_or_equiv
_atom_site_adp_type
_atom_site_calc_flag
_atom_site_refinement_flags
_atom_site_occupancy
S S2 -0.00031(6) 0.53607(5) 0.96651(5) 0.01687(16) Uani d . 1
S S1 0.49008(6) 0.05413(5) 0.02576(5) 0.01746(17) Uani d . 1
Cl Cl1 0.33366(7) -0.00705(6) 0.53419(5) 0.02946(19) Uani d . 1
Cl Cl2 -0.44033(7) 0.21803(7) 0.55948(6) 0.0389(2) Uani d . 1
O O1 0.60832(16) 0.05716(16) 0.02046(14) 0.0216(5) Uani d . 1
O O4 -0.11751(16) 0.52302(16) 0.97375(14) 0.0202(5) Uani d . 1
O O3 0.03498(17) 0.63518(15) 0.93383(15) 0.0225(5) Uani d . 1
O O2 0.44408(17) -0.04068(15) 0.05698(15) 0.0212(5) Uani d . 1
N N2 0.0184(2) 0.44673(18) 0.88584(17) 0.0160(5) Uani d . 1
N N1 0.4805(2) 0.14558(19) 0.10722(17) 0.0168(5) Uani d . 1
C C40 0.0948(2) 0.5065(2) 1.0892(2) 0.0160(6) Uani d . 1
C C1 0.3647(2) 0.1609(2) 0.1262(2) 0.0169(6) Uani d . 1
H H1 0.3014 0.1304 0.0681 0.02 Uiso calc R 1
C C18 0.2868(2) 0.0471(3) -0.1314(2) 0.0204(6) Uani d . 1
H H18 0.261 -0.0039 -0.0912 0.024 Uiso calc R 1
C C22 0.4371(3) 0.1630(2) -0.1565(2) 0.0219(7) Uani d . 1
H H22 0.5143 0.1905 -0.1334 0.026 Uiso calc R 1
C C41 0.0552(3) 0.4425(2) 1.1564(2) 0.0192(7) Uani d . 1
H H41 -0.0234 0.4181 1.1377 0.023 Uiso calc R 1
C C10 0.4499(2) 0.0594(2) 0.2925(2) 0.0186(6) Uani d . 1
H H10 0.5191 0.0476 0.2727 0.022 Uiso calc R 1
C C11 0.6579(3) 0.2564(2) 0.1886(2) 0.0191(7) Uani d . 1
C C19 0.2136(3) 0.0796(2) -0.2259(2) 0.0230(7) Uani d . 1
H H19 0.1376 0.0498 -0.2503 0.028 Uiso calc R 1
C C39 0.2217(2) 0.4894(2) 0.7184(2) 0.0209(7) Uani d . 1
H H39 0.2946 0.4955 0.7697 0.025 Uiso calc R 1
C C38 0.2166(3) 0.5021(2) 0.6156(2) 0.0232(7) Uani d . 1
H H38 0.2861 0.5164 0.5969 0.028 Uiso calc R 1
C C42 0.1318(3) 0.4150(2) 1.2505(2) 0.0225(7) Uani d . 1
H H42 0.1053 0.3714 1.2965 0.027 Uiso calc R 1
C C34 0.1206(2) 0.4679(2) 0.7473(2) 0.0165(6) Uani d . 1
C C44 0.2839(2) 0.5160(2) 1.2109(2) 0.0209(7) Uani d . 1
H H44 0.3621 0.5414 1.2298 0.025 Uiso calc R 1
C C20 0.2494(3) 0.1551(2) -0.2854(2) 0.0215(7) Uani d . 1
C C17 0.3980(2) 0.0902(2) -0.0967(2) 0.0186(7) Uani d . 1
C C43 0.2479(3) 0.4507(2) 1.2789(2) 0.0217(7) Uani d . 1
C C16 0.7618(3) 0.2442(2) 0.1628(2) 0.0213(7) Uani d . 1
H H16 0.7599 0.2329 0.0929 0.026 Uiso calc R 1
C C37 0.1102(2) 0.4941(2) 0.5397(2) 0.0230(7) Uani d . 1
H H37 0.1066 0.5024 0.4691 0.028 Uiso calc R 1
C C24 0.1326(2) 0.4470(2) 0.8601(2) 0.0182(6) Uani d . 1
H H24 0.1876 0.4991 0.9043 0.022 Uiso calc R 1
C C21 0.3631(3) 0.1948(3) -0.2494(2) 0.0241(7) Uani d . 1
H H21 0.3898 0.2448 -0.29 0.029 Uiso calc R 1
C C25 0.1753(3) 0.3356(2) 0.8882(2) 0.0206(7) Uani d . 1
H H25 0.251 0.3112 0.8894 0.025 Uiso calc R 1
C C46 0.3309(3) 0.4160(3) 1.3785(2) 0.0346(9) Uani d . 1
H H46A 0.3755 0.3548 1.3664 0.052 Uiso calc R 1
H H46B 0.2868 0.3965 1.4269 0.052 Uiso calc R 1
H H46C 0.3847 0.4739 1.4076 0.052 Uiso calc R 1
C C6 0.2574(2) 0.1324(2) 0.2591(2) 0.0204(7) Uani d . 1
H H6 0.1934 0.1696 0.215 0.024 Uiso calc R 1
C C29 -0.2331(2) 0.3288(2) 0.8246(2) 0.0202(7) Uani d . 1
H H29 -0.2418 0.3666 0.8827 0.024 Uiso calc R 1
C C7 0.2496(2) 0.0962(2) 0.3529(2) 0.0208(7) Uani d . 1
H H7 0.1813 0.1091 0.3739 0.025 Uiso calc R 1
C C28 -0.1218(2) 0.2995(2) 0.8204(2) 0.0170(6) Uani d . 1
C C12 0.6622(3) 0.2733(2) 0.2906(2) 0.0234(7) Uani d . 1
H H12 0.5916 0.281 0.3093 0.028 Uiso calc R 1
C C32 -0.2086(3) 0.2171(3) 0.6556(2) 0.0259(7) Uani d . 1
H H32 -0.2008 0.1785 0.5977 0.031 Uiso calc R 1
C C2 0.3550(3) 0.2791(2) 0.1262(2) 0.0202(7) Uani d . 1
H H2 0.2875 0.3159 0.1315 0.024 Uiso calc R 1
C C26 0.0955(2) 0.2764(2) 0.9108(2) 0.0206(7) Uani d . 1
H H26 0.1069 0.2039 0.9288 0.025 Uiso calc R 1
C C31 -0.3173(3) 0.2491(2) 0.6613(2) 0.0254(7) Uani d . 1
C C9 0.4417(2) 0.0210(2) 0.3857(2) 0.0202(7) Uani d . 1
H H9 0.5041 -0.0188 0.4289 0.024 Uiso calc R 1
C C3 0.4503(3) 0.3260(2) 0.1179(2) 0.0210(7) Uani d . 1
H H3 0.4602 0.4006 0.1195 0.025 Uiso calc R 1
C C30 -0.3308(3) 0.3034(2) 0.7453(2) 0.0222(7) Uani d . 1
H H30 -0.4065 0.3232 0.7486 0.027 Uiso calc R 1
C C14 0.8723(3) 0.2665(2) 0.3399(2) 0.0256(7) Uani d . 1
H H14 0.9453 0.27 0.3915 0.031 Uiso calc R 1
C C15 0.8686(3) 0.2484(2) 0.2382(2) 0.0250(7) Uani d . 1
H H15 0.9392 0.2389 0.2199 0.03 Uiso calc R 1
C C33 -0.1111(3) 0.2422(2) 0.7362(2) 0.0213(6) Uani d . 1
H H33 -0.0359 0.2199 0.7337 0.026 Uiso calc R 1
C C35 0.0150(2) 0.4611(2) 0.6712(2) 0.0197(6) Uani d . 1
H H35 -0.0548 0.4476 0.6898 0.024 Uiso calc R 1
C C23 0.1680(3) 0.1958(3) -0.3846(2) 0.0285(8) Uani d . 1
H H23A 0.1012 0.1478 -0.4078 0.043 Uiso calc R 1
H H23B 0.2098 0.1998 -0.4373 0.043 Uiso calc R 1
H H23C 0.1401 0.2664 -0.3733 0.043 Uiso calc R 1
C C8 0.3423(2) 0.0407(2) 0.4159(2) 0.0212(6) Uani d . 1
C C36 0.0096(3) 0.4737(2) 0.5684(2) 0.0228(7) Uani d . 1
H H36 -0.0635 0.4684 0.5171 0.027 Uiso calc R 1
C C13 0.7690(3) 0.2793(2) 0.3660(2) 0.0254(7) Uani d . 1
H H13 0.7711 0.2922 0.4357 0.03 Uiso calc R 1
C C4 0.5416(2) 0.2497(2) 0.1059(2) 0.0177(6) Uani d . 1
H H4 0.5548 0.26 0.0368 0.021 Uiso calc R 1
C C5 0.3580(2) 0.1152(2) 0.2276(2) 0.0163(6) Uani d . 1
C C27 -0.0151(2) 0.3348(2) 0.9053(2) 0.0176(6) Uani d . 1
H H27 -0.0322 0.3311 0.9735 0.021 Uiso calc R 1
C C45 0.2094(2) 0.5447(2) 1.1172(2) 0.0190(6) Uani d . 1
H H45 0.2354 0.5899 1.0721 0.023 Uiso calc R 1

loop_
_atom_site_aniso_label
_atom_site_aniso_U_11
_atom_site_aniso_U_22
_atom_site_aniso_U_33
_atom_site_aniso_U_12
_atom_site_aniso_U_13
_atom_site_aniso_U_23
S2 0.0154(3) 0.0163(4) 0.0204(4) 0.0001(3) 0.0074(3) -0.0006(3)
S1 0.0163(4) 0.0184(4) 0.0191(4) 0.0018(3) 0.0073(3) -0.0017(3)
Cl1 0.0317(4) 0.0351(5) 0.0254(4) -0.0001(4) 0.0143(3) 0.0057(3)
Cl2 0.0340(5) 0.0421(5) 0.0321(4) -0.0158(4) -0.0041(4) -0.0007(4)
O1 0.0164(10) 0.0272(12) 0.0229(10) 0.0036(9) 0.0080(8) -0.0035(10)
O4 0.0160(10) 0.0208(12) 0.0259(11) -0.0009(9) 0.0096(9) -0.0006(9)
O3 0.0261(12) 0.0152(11) 0.0284(12) -0.0031(9) 0.0113(10) 0.0016(9)
O2 0.0230(11) 0.0172(11) 0.0250(11) 0.0007(9) 0.0095(9) -0.0011(9)
N2 0.0159(12) 0.0144(13) 0.0204(13) -0.0017(10) 0.0096(10) -0.0031(10)
N1 0.0154(13) 0.0167(13) 0.0193(13) 0.0011(10) 0.0067(10) -0.0001(10)
C40 0.0139(14) 0.0146(15) 0.0212(15) -0.0009(12) 0.0077(12) -0.0060(13)
C1 0.0169(15) 0.0182(16) 0.0162(14) 0.0022(12) 0.0055(12) -0.0007(12)
C18 0.0192(15) 0.0185(15) 0.0253(15) -0.0005(14) 0.0092(12) -0.0039(14)
C22 0.0206(16) 0.0248(18) 0.0223(16) -0.0022(14) 0.0094(13) -0.0020(14)
C41 0.0165(15) 0.0213(17) 0.0210(16) -0.0021(13) 0.0075(13) -0.0044(13)
C10 0.0141(14) 0.0225(17) 0.0208(14) 0.0009(12) 0.0077(11) -0.0001(13)
C11 0.0232(16) 0.0106(15) 0.0243(16) -0.0043(12) 0.0081(13) -0.0007(12)
C19 0.0151(15) 0.0258(18) 0.0278(17) -0.0003(13) 0.0055(13) -0.0064(14)
C39 0.0147(15) 0.0234(17) 0.0259(16) -0.0035(13) 0.0077(12) -0.0029(14)
C38 0.0206(15) 0.0262(17) 0.0266(16) -0.0007(14) 0.0126(13) -0.0005(14)
C42 0.0241(17) 0.0234(18) 0.0211(16) -0.0028(14) 0.0082(13) -0.0023(13)
C34 0.0205(15) 0.0100(15) 0.0194(14) 0.0025(12) 0.0062(12) -0.0018(12)
C44 0.0149(14) 0.0225(18) 0.0261(16) -0.0009(13) 0.0068(12) -0.0107(13)
C20 0.0242(17) 0.0191(17) 0.0227(16) 0.0045(13) 0.0090(13) -0.0064(13)
C17 0.0157(15) 0.0227(17) 0.0176(15) 0.0037(13) 0.0050(12) -0.0025(13)
C43 0.0193(16) 0.0234(17) 0.0219(16) 0.0014(14) 0.0049(13) -0.0082(13)
C16 0.0252(17) 0.0172(16) 0.0247(15) -0.0047(13) 0.0122(13) -0.0048(13)
C37 0.0242(16) 0.0255(17) 0.0212(15) 0.0021(14) 0.0094(13) -0.0003(14)
C24 0.0105(14) 0.0223(16) 0.0218(15) -0.0023(12) 0.0044(12) -0.0027(13)
C21 0.0250(17) 0.0264(18) 0.0237(16) -0.0024(14) 0.0117(14) -0.0036(13)
C25 0.0164(15) 0.0286(18) 0.0174(15) 0.0065(14) 0.0060(13) 0.0014(13)
C46 0.0239(18) 0.051(2) 0.0256(18) -0.0047(16) 0.0015(15) 0.0007(17)
C6 0.0172(16) 0.0188(16) 0.0254(16) 0.0025(13) 0.0065(13) -0.0011(13)
C29 0.0195(16) 0.0151(16) 0.0266(17) -0.0020(13) 0.0076(13) 0.0005(13)
C7 0.0136(15) 0.0235(17) 0.0272(17) -0.0029(13) 0.0087(13) -0.0034(13)
C28 0.0188(15) 0.0119(15) 0.0210(15) -0.0026(12) 0.0068(12) 0.0034(12)
C12 0.0253(17) 0.0195(17) 0.0292(17) -0.0018(13) 0.0136(14) 0.0001(13)
C32 0.0347(18) 0.0226(17) 0.0213(16) -0.0052(15) 0.0092(14) -0.0011(14)
C2 0.0224(16) 0.0198(17) 0.0187(15) 0.0073(13) 0.0064(13) 0.0028(13)
C26 0.0209(16) 0.0219(17) 0.0198(15) 0.0073(13) 0.0069(13) 0.0039(13)
C31 0.0243(17) 0.0210(17) 0.0254(17) -0.0100(13) -0.0017(13) 0.0048(14)
C9 0.0175(14) 0.0214(17) 0.0212(15) 0.0007(12) 0.0046(12) 0.0023(12)
C3 0.0263(17) 0.0151(15) 0.0234(16) 0.0032(13) 0.0099(14) 0.0018(13)
C30 0.0210(16) 0.0170(16) 0.0291(18) -0.0028(13) 0.0078(14) 0.0048(14)
C14 0.0214(16) 0.0204(17) 0.0337(18) -0.0036(13) 0.0058(14) -0.0039(14)
C15 0.0196(16) 0.0214(17) 0.0365(18) -0.0032(13) 0.0122(14) -0.0046(14)
C33 0.0220(16) 0.0178(16) 0.0259(16) -0.0042(12) 0.0094(13) 0.0008(13)
C35 0.0161(15) 0.0165(16) 0.0274(16) -0.0020(12) 0.0075(13) -0.0004(13)
C23 0.0274(18) 0.0275(19) 0.0278(17) 0.0062(15) 0.0031(14) -0.0018(14)
C8 0.0232(15) 0.0215(16) 0.0193(14) -0.0067(14) 0.0068(12) -0.0025(13)
C36 0.0207(16) 0.0213(17) 0.0245(16) -0.0004(13) 0.0033(13) 0.0021(13)
C13 0.0296(18) 0.0218(17) 0.0253(16) -0.0014(14) 0.0087(14) -0.0038(13)
C4 0.0203(15) 0.0145(16) 0.0210(15) -0.0017(12) 0.0104(12) 0.0004(12)
C5 0.0132(14) 0.0163(16) 0.0204(15) -0.0037(12) 0.0065(12) -0.0042(12)
C27 0.0178(15) 0.0170(16) 0.0184(15) -0.0005(12) 0.0060(12) 0.0024(13)
C45 0.0222(15) 0.0150(15) 0.0226(15) -0.0009(14) 0.0108(12) -0.0049(13)

loop_
_atom_type_symbol
_atom_type_description
_atom_type_scat_dispersion_real
_atom_type_scat_dispersion_imag
_atom_type_scat_source
C C 0.0033 0.0016 'International Tables Vol C Tables 4.2.6.8 and 6.1.1.4'
H H 0.0000 0.0000 'International Tables Vol C Tables 4.2.6.8 and 6.1.1.4'
N N 0.0061 0.0033 'International Tables Vol C Tables 4.2.6.8 and 6.1.1.4'
O O 0.0106 0.0060 'International Tables Vol C Tables 4.2.6.8 and 6.1.1.4'
S S 0.1246 0.1234 'International Tables Vol C Tables 4.2.6.8 and 6.1.1.4'
Cl Cl 0.1484 0.1585 'International Tables Vol C Tables 4.2.6.8 and 6.1.1.4'

loop_
_geom_angle_atom_site_label_1
_geom_angle_atom_site_label_2
_geom_angle_atom_site_label_3
_geom_angle
O3 S2 O4 119.85(12)
O3 S2 N2 107.02(12)
O4 S2 N2 106.63(12)
O3 S2 C40 108.02(13)
O4 S2 C40 106.83(12)
N2 S2 C40 108.01(13)
O2 S1 O1 120.13(12)
O2 S1 N1 106.88(12)
O1 S1 N1 105.93(12)
O2 S1 C17 107.75(13)
O1 S1 C17 107.73(12)
N1 S1 C17 107.89(13)
C24 N2 C27 110.2(2)
C24 N2 S2 117.40(19)
C27 N2 S2 116.01(18)
C1 N1 C4 111.3(2)
C1 N1 S1 117.23(19)
C4 N1 S1 119.17(18)
C41 C40 C45 120.7(3)
C41 C40 S2 119.3(2)
C45 C40 S2 120.0(2)
N1 C1 C2 101.9(2)
N1 C1 C5 113.4(2)
C2 C1 C5 111.0(2)
C17 C18 C19 119.1(3)
C21 C22 C17 119.4(3)
C42 C41 C40 119.2(3)
C9 C10 C5 120.7(3)
C12 C11 C16 119.0(3)
C12 C11 C4 120.8(3)
C16 C11 C4 120.1(3)
C18 C19 C20 121.3(3)
C38 C39 C34 120.6(3)
C39 C38 C37 120.3(3)
C41 C42 C43 120.9(3)
C35 C34 C39 118.6(3)
C35 C34 C24 123.0(3)
C39 C34 C24 118.3(2)
C45 C44 C43 121.8(3)
C19 C20 C21 118.2(3)
C19 C20 C23 121.6(3)
C21 C20 C23 120.2(3)
C18 C17 C22 120.6(3)
C18 C17 S1 119.7(2)
C22 C17 S1 119.6(2)
C44 C43 C42 118.4(3)
C44 C43 C46 121.4(3)
C42 C43 C46 120.1(3)
C11 C16 C15 120.5(3)
C36 C37 C38 119.1(3)
N2 C24 C25 101.7(2)
N2 C24 C34 113.7(2)
C25 C24 C34 110.2(2)
C22 C21 C20 121.4(3)
C26 C25 C24 112.1(3)
C7 C6 C5 121.1(3)
C30 C29 C28 120.7(3)
C6 C7 C8 119.2(3)
C33 C28 C29 118.8(3)
C33 C28 C27 121.6(3)
C29 C28 C27 119.5(3)
C11 C12 C13 120.5(3)
C31 C32 C33 118.7(3)
C3 C2 C1 112.5(3)
C25 C26 C27 113.2(3)
C30 C31 C32 121.6(3)
C30 C31 Cl2 119.6(2)
C32 C31 Cl2 118.8(2)
C10 C9 C8 119.7(3)
C2 C3 C4 113.0(3)
C31 C30 C29 119.2(3)
C13 C14 C15 119.5(3)
C14 C15 C16 120.1(3)
C28 C33 C32 121.0(3)
C36 C35 C34 120.9(3)
C7 C8 C9 120.9(3)
C7 C8 Cl1 119.9(2)
C9 C8 Cl1 119.2(2)
C35 C36 C37 120.4(3)
C14 C13 C12 120.2(3)
C3 C4 N1 101.2(2)
C3 C4 C11 115.1(2)
N1 C4 C11 112.5(2)
C10 C5 C6 118.5(3)
C10 C5 C1 122.3(2)
C6 C5 C1 119.2(2)
C26 C27 N2 101.4(2)
C26 C27 C28 115.4(2)
N2 C27 C28 110.5(2)
C44 C45 C40 119.0(3)

loop_
_geom_bond_atom_site_label_1
_geom_bond_atom_site_label_2
_geom_bond_distance
S2 O3 1.432(2)
S2 O4 1.4376(19)
S2 N2 1.630(2)
S2 C40 1.765(3)
S1 O2 1.432(2)
S1 O1 1.4321(19)
S1 N1 1.624(2)
S1 C17 1.769(3)
Cl1 C8 1.741(3)
Cl2 C31 1.749(3)
N2 C24 1.497(3)
N2 C27 1.515(4)
N1 C1 1.487(3)
N1 C4 1.508(4)
C40 C41 1.396(4)
C40 C45 1.396(4)
C1 C2 1.500(4)
C1 C5 1.512(4)
C18 C17 1.387(4)
C18 C19 1.390(4)
C22 C21 1.376(4)
C22 C17 1.391(4)
C41 C42 1.385(4)
C10 C9 1.381(4)
C10 C5 1.387(4)
C11 C12 1.383(4)
C11 C16 1.388(4)
C11 C4 1.517(4)
C19 C20 1.392(4)
C39 C38 1.384(4)
C39 C34 1.396(4)
C38 C37 1.392(4)
C42 C43 1.402(4)
C34 C35 1.385(4)
C34 C24 1.514(4)
C44 C45 1.376(4)
C44 C43 1.391(4)
C20 C21 1.397(4)
C20 C23 1.507(4)
C43 C46 1.494(4)
C16 C15 1.389(4)
C37 C36 1.386(4)
C24 C25 1.511(4)
C25 C26 1.312(4)
C6 C7 1.377(4)
C6 C5 1.398(4)
C29 C30 1.380(4)
C29 C28 1.395(4)
C7 C8 1.380(4)
C28 C33 1.386(4)
C28 C27 1.519(4)
C12 C13 1.390(4)
C32 C31 1.380(4)
C32 C33 1.387(4)
C2 C3 1.315(4)
C26 C27 1.495(4)
C31 C30 1.376(4)
C9 C8 1.381(4)
C3 C4 1.499(4)
C14 C13 1.383(4)
C14 C15 1.384(4)
C35 C36 1.384(4)

loop_
_geom_torsion_atom_site_label_1
_geom_torsion_atom_site_label_2
_geom_torsion_atom_site_label_3
_geom_torsion_atom_site_label_4
_geom_torsion
O3 S2 N2 C24 47.4(2)
O4 S2 N2 C24 176.81(19)
C40 S2 N2 C24 -68.7(2)
O3 S2 N2 C27 -179.30(19)
O4 S2 N2 C27 -49.9(2)
C40 S2 N2 C27 64.6(2)
O2 S1 N1 C1 -51.8(2)
O1 S1 N1 C1 179.01(19)
C17 S1 N1 C1 63.9(2)
O2 S1 N1 C4 169.19(19)
O1 S1 N1 C4 40.0(2)
C17 S1 N1 C4 -75.2(2)
O3 S2 C40 C41 153.3(2)
O4 S2 C40 C41 23.1(3)
N2 S2 C40 C41 -91.3(2)
O3 S2 C40 C45 -28.3(3)
O4 S2 C40 C45 -158.5(2)
N2 S2 C40 C45 87.1(3)
C4 N1 C1 C2 5.1(3)
S1 N1 C1 C2 -137.0(2)
C4 N1 C1 C5 -114.2(3)
S1 N1 C1 C5 103.7(2)
C45 C40 C41 C42 -1.6(4)
S2 C40 C41 C42 176.8(2)
C17 C18 C19 C20 -0.6(4)
C34 C39 C38 C37 0.3(5)
C40 C41 C42 C43 0.1(4)
C38 C39 C34 C35 -1.0(4)
C38 C39 C34 C24 175.7(3)
C18 C19 C20 C21 2.3(4)
C18 C19 C20 C23 -176.1(3)
C19 C18 C17 C22 -1.6(4)
C19 C18 C17 S1 177.3(2)
C21 C22 C17 C18 2.1(4)
C21 C22 C17 S1 -176.8(2)
O2 S1 C17 C18 17.2(3)
O1 S1 C17 C18 148.2(2)
N1 S1 C17 C18 -97.9(3)
O2 S1 C17 C22 -163.9(2)
O1 S1 C17 C22 -32.9(3)
N1 S1 C17 C22 81.0(3)
C45 C44 C43 C42 -0.8(4)
C45 C44 C43 C46 177.2(3)
C41 C42 C43 C44 1.1(4)
C41 C42 C43 C46 -177.0(3)
C12 C11 C16 C15 0.4(4)
C4 C11 C16 C15 -178.9(3)
C39 C38 C37 C36 0.3(5)
C27 N2 C24 C25 -11.9(3)
S2 N2 C24 C25 124.0(2)
C27 N2 C24 C34 106.6(3)
S2 N2 C24 C34 -117.6(2)
C35 C34 C24 N2 -15.3(4)
C39 C34 C24 N2 168.2(3)
C35 C34 C24 C25 98.1(3)
C39 C34 C24 C25 -78.4(3)
C17 C22 C21 C20 -0.4(4)
C19 C20 C21 C22 -1.8(4)
C23 C20 C21 C22 176.6(3)
N2 C24 C25 C26 8.2(3)
C34 C24 C25 C26 -112.7(3)
C5 C6 C7 C8 -0.9(4)
C30 C29 C28 C33 -1.5(4)
C30 C29 C28 C27 175.8(3)
C16 C11 C12 C13 0.7(4)
C4 C11 C12 C13 180.0(3)
N1 C1 C2 C3 -4.7(3)
C5 C1 C2 C3 116.3(3)
C24 C25 C26 C27 -1.4(3)
C33 C32 C31 C30 -1.1(4)
C33 C32 C31 Cl2 179.7(2)
C5 C10 C9 C8 -1.8(4)
C1 C2 C3 C4 2.6(4)
C32 C31 C30 C29 1.7(4)
Cl2 C31 C30 C29 -179.2(2)
C28 C29 C30 C31 -0.3(4)
C13 C14 C15 C16 0.6(5)
C11 C16 C15 C14 -1.0(5)
C29 C28 C33 C32 2.0(4)
C27 C28 C33 C32 -175.2(3)
C31 C32 C33 C28 -0.8(4)
C39 C34 C35 C36 1.0(4)
C24 C34 C35 C36 -175.5(3)
C6 C7 C8 C9 -0.3(4)
C6 C7 C8 Cl1 -179.3(2)
C10 C9 C8 C7 1.6(4)
C10 C9 C8 Cl1 -179.4(2)
C34 C35 C36 C37 -0.4(4)
C38 C37 C36 C35 -0.3(5)
C15 C14 C13 C12 0.4(5)
C11 C12 C13 C14 -1.1(5)
C2 C3 C4 N1 0.7(3)
C2 C3 C4 C11 -120.9(3)
C1 N1 C4 C3 -3.8(3)
S1 N1 C4 C3 137.5(2)
C1 N1 C4 C11 119.6(2)
S1 N1 C4 C11 -99.1(2)
C12 C11 C4 C3 39.1(4)
C16 C11 C4 C3 -141.6(3)
C12 C11 C4 N1 -76.1(3)
C16 C11 C4 N1 103.2(3)
C9 C10 C5 C6 0.5(4)
C9 C10 C5 C1 178.4(3)
C7 C6 C5 C10 0.8(4)
C7 C6 C5 C1 -177.1(3)
N1 C1 C5 C10 -3.5(4)
C2 C1 C5 C10 -117.4(3)
N1 C1 C5 C6 174.4(2)
C2 C1 C5 C6 60.5(3)
C25 C26 C27 N2 -6.0(3)
C25 C26 C27 C28 113.4(3)
C24 N2 C27 C26 11.2(3)
S2 N2 C27 C26 -125.3(2)
C24 N2 C27 C28 -111.7(3)
S2 N2 C27 C28 111.8(2)
C33 C28 C27 C26 -19.1(4)
C29 C28 C27 C26 163.7(3)
C33 C28 C27 N2 95.2(3)
C29 C28 C27 N2 -82.1(3)
C43 C44 C45 C40 -0.6(4)
C41 C40 C45 C44 1.8(4)
S2 C40 C45 C44 -176.5(2)
